data_4332889
loop_
_publ_author_name
'Jia, Guohua'
'Tu, Chaoyang'
'Li, Jianfu'
'You, Zhenyu'
'Zhu, Zhaojie'
'Wu, Baichang'

_publ_section_title
;
 Crystal Structure, Judd&#x2212;Ofelt Analysis, and Spectroscopic
 Assessment of a TmAl3(BO3)4Crystal as a New Potential Diode-Pumped Laser
 near 1.9 \mm
;
_journal_issue 23
_journal_name_full 'Inorganic Chemistry'
_journal_page_first 9326
_journal_page_last 9331
_journal_paper_doi 10.1021/ic061025n
_journal_volume 45
_journal_year 2006
_chemical_formula_sum 'Al3 B4 O12 Tm'
_chemical_formula_weight 485.11
_chemical_name_systematic
; 
 ? 
;
_space_group_IT_number 155
_symmetry_cell_setting rhombohedral
_symmetry_space_group_name_Hall 'R 3 2"'
_symmetry_space_group_name_H-M 'R 3 2 :H'
_atom_sites_solution_hydrogens geom
_atom_sites_solution_primary direct
_atom_sites_solution_secondary difmap
_audit_creation_method SHELXL-97
_cell_angle_alpha 90.00
_cell_angle_beta 90.00
_cell_angle_gamma 120.00
_cell_formula_units_Z 3
_cell_length_a 9.2741(13)
_cell_length_b 9.2741(13)
_cell_length_c 7.2184(14)
_cell_measurement_temperature 293(2)
_cell_volume 537.67(15)
_computing_cell_refinement 'Bruker XSCANS'
_computing_data_collection 'Bruker XSCANS'
_computing_data_reduction 'Bruker SHELXTL'
_computing_molecular_graphics 'Bruker SHELXTL'
_computing_publication_material 'Bruker SHELXTL'
_computing_structure_refinement 'SHELXL-97 (Sheldrick, 1997)'
_computing_structure_solution 'SHELXS-97 (Sheldrick, 1990)'
_diffrn_ambient_temperature 293(2)
_diffrn_measured_fraction_theta_full 0.942
_diffrn_measured_fraction_theta_max 0.942
_diffrn_measurement_device_type 'Bruker P4'
_diffrn_measurement_method '\w scans'
_diffrn_radiation_monochromator graphite
_diffrn_radiation_source 'fine-focus sealed tube'
_diffrn_radiation_type MoK\a
_diffrn_radiation_wavelength 0.71073
_diffrn_reflns_av_R_equivalents 0.0183
_diffrn_reflns_av_sigmaI/netI 0.0169
_diffrn_reflns_limit_h_max 13
_diffrn_reflns_limit_h_min -13
_diffrn_reflns_limit_k_max 2
_diffrn_reflns_limit_k_min -13
_diffrn_reflns_limit_l_max 10
_diffrn_reflns_limit_l_min -2
_diffrn_reflns_number 721
_diffrn_reflns_theta_full 39.79
_diffrn_reflns_theta_max 39.79
_diffrn_reflns_theta_min 3.80
_exptl_absorpt_coefficient_mu 12.835
_exptl_absorpt_correction_type none
_exptl_crystal_density_diffrn 4.495
_exptl_crystal_density_method 'not measured'
_exptl_crystal_F_000 672
_refine_diff_density_max 1.748
_refine_diff_density_min -2.587
_refine_diff_density_rms 0.161
_refine_ls_abs_structure_details 'Flack H D (1983), Acta Cryst. A39, 876-881'
_refine_ls_abs_structure_Flack -0.027(11)
_refine_ls_extinction_coef 0.0089(6)
_refine_ls_extinction_expression Fc^*^=kFc[1+0.001xFc^2^\l^3^/sin(2\q)]^-1/4^
_refine_ls_extinction_method SHELXL
_refine_ls_goodness_of_fit_ref 1.084
_refine_ls_hydrogen_treatment mixed
_refine_ls_matrix_type full
_refine_ls_number_parameters 32
_refine_ls_number_reflns 644
_refine_ls_number_restraints 0
_refine_ls_restrained_S_all 1.084
_refine_ls_R_factor_all 0.0153
_refine_ls_R_factor_gt 0.0153
_refine_ls_shift/su_max 0.001
_refine_ls_shift/su_mean 0.000
_refine_ls_structure_factor_coef Fsqd
_refine_ls_weighting_details 'calc w=1/[\s^2^(Fo^2^)+(0.0231P)^2^+3.8150P] where P=(Fo^2^+2Fc^2^)/3'
_refine_ls_weighting_scheme calc
_refine_ls_wR_factor_gt 0.0404
_refine_ls_wR_factor_ref 0.0404
_reflns_number_gt 644
_reflns_number_total 644
_reflns_threshold_expression >2sigma(I)
_cod_data_source_file ic061025nsup1.cif
_cod_data_source_block a
_cod_depositor_comments
;
The following automatic conversions were performed:

'_symmetry_cell_setting' value 'Rhombohedral' changed to
'rhombohedral' according to
/home/saulius/struct/CIF-dictionaries/cif_core.dic dictionary named
'cif_core.dic' version 2.4.2 from 2011-04-26.

Automatic conversion script
Id: cif_fix_values 1891 2012-01-12 08:04:46Z andrius 
;
_cod_original_sg_symbol_H-M R32
_cod_database_code 4332889

loop_
_symmetry_equiv_pos_as_xyz
'x, y, z'
'-y, x-y, z'
'-x+y, -x, z'
'y, x, -z'
'x-y, -y, -z'
'-x, -x+y, -z'
'x+2/3, y+1/3, z+1/3'
'-y+2/3, x-y+1/3, z+1/3'
'-x+y+2/3, -x+1/3, z+1/3'
'y+2/3, x+1/3, -z+1/3'
'x-y+2/3, -y+1/3, -z+1/3'
'-x+2/3, -x+y+1/3, -z+1/3'
'x+1/3, y+2/3, z+2/3'
'-y+1/3, x-y+2/3, z+2/3'
'-x+y+1/3, -x+2/3, z+2/3'
'y+1/3, x+2/3, -z+2/3'
'x-y+1/3, -y+2/3, -z+2/3'
'-x+1/3, -x+y+2/3, -z+2/3'

loop_
_atom_site_label
_atom_site_type_symbol
_atom_site_fract_x
_atom_site_fract_y
_atom_site_fract_z
_atom_site_U_iso_or_equiv
_atom_site_adp_type
_atom_site_occupancy
_atom_site_symmetry_multiplicity
_atom_site_calc_flag
_atom_site_refinement_flags
Tm1 Tm 1.0000 1.0000 1.0000 0.00628(8) Uani 1 6 d S
Al1 Al 0.88860(14) 1.22194(14) 0.6667 0.00366(19) Uani 1 2 d S
O2 O 1.0000 1.4083(4) 0.5000 0.0071(5) Uani 1 2 d S
O1 O 1.0000 1.1490(3) 0.5000 0.0054(4) Uani 1 2 d S
O3 O 0.8171(3) 1.0334(2) 0.8134(3) 0.0061(3) Uani 1 1 d .
B1 B 1.0000 1.0000 0.5000 0.0049(7) Uani 1 6 d S
B2 B 1.0000 1.5560(5) 0.5000 0.0055(5) Uiso 1 2 d S

loop_
_atom_site_aniso_label
_atom_site_aniso_U_11
_atom_site_aniso_U_22
_atom_site_aniso_U_33
_atom_site_aniso_U_23
_atom_site_aniso_U_13
_atom_site_aniso_U_12
Tm1 0.00642(8) 0.00642(8) 0.00599(10) 0.000 0.000 0.00321(4)
Al1 0.0041(3) 0.0041(3) 0.0036(5) -0.00023(13) 0.00023(13) 0.0026(3)
O2 0.0087(11) 0.0056(8) 0.0079(12) 0.0015(4) 0.0030(8) 0.0044(5)
O1 0.0074(9) 0.0050(7) 0.0048(9) 0.0005(3) 0.0011(7) 0.0037(5)
O3 0.0055(6) 0.0046(6) 0.0065(7) 0.0007(5) -0.0007(5) 0.0012(5)
B1 0.0057(11) 0.0057(11) 0.0034(17) 0.000 0.000 0.0029(5)

loop_
_atom_type_symbol
_atom_type_description
_atom_type_scat_dispersion_real
_atom_type_scat_dispersion_imag
_atom_type_scat_source
B B 0.0013 0.0007 'International Tables Vol C Tables 4.2.6.8 and 6.1.1.4'
O O 0.0106 0.0060 'International Tables Vol C Tables 4.2.6.8 and 6.1.1.4'
Al Al 0.0645 0.0514 'International Tables Vol C Tables 4.2.6.8 and 6.1.1.4'
Tm Tm -0.3139 5.2483 'International Tables Vol C Tables 4.2.6.8 and 6.1.1.4'

loop_
_geom_angle_atom_site_label_1
_geom_angle_atom_site_label_2
_geom_angle_atom_site_label_3
_geom_angle
_geom_angle_site_symmetry_1
_geom_angle_site_symmetry_3
O3 Tm1 O3 144.98(10) 6_767 2_765
O3 Tm1 O3 119.70(10) 6_767 .
O3 Tm1 O3 89.30(7) 2_765 .
O3 Tm1 O3 73.14(10) 6_767 3_675
O3 Tm1 O3 89.30(7) 2_765 3_675
O3 Tm1 O3 89.30(7) . 3_675
O3 Tm1 O3 89.30(7) 6_767 5_677
O3 Tm1 O3 119.70(10) 2_765 5_677
O3 Tm1 O3 73.14(10) . 5_677
O3 Tm1 O3 144.98(10) 3_675 5_677
O3 Tm1 O3 89.30(7) 6_767 4_557
O3 Tm1 O3 73.14(10) 2_765 4_557
O3 Tm1 O3 144.98(10) . 4_557
O3 Tm1 O3 119.70(10) 3_675 4_557
O3 Tm1 O3 89.30(7) 5_677 4_557
O3 Tm1 B2 118.70(9) 6_767 8_765
O3 Tm1 B2 26.38(8) 2_765 8_765
O3 Tm1 B2 112.87(6) . 8_765
O3 Tm1 B2 78.44(9) 3_675 8_765
O3 Tm1 B2 136.12(9) 5_677 8_765
O3 Tm1 B2 60.43(6) 4_557 8_765
O3 Tm1 B2 78.44(9) 6_767 14_765
O3 Tm1 B2 136.12(9) 2_765 14_765
O3 Tm1 B2 60.43(6) . 14_765
O3 Tm1 B2 118.70(9) 3_675 14_765
O3 Tm1 B2 26.38(8) 5_677 14_765
O3 Tm1 B2 112.87(6) 4_557 14_765
B2 Tm1 B2 159.94(17) 8_765 14_765
O3 Tm1 B2 26.38(8) 6_767 13_545
O3 Tm1 B2 118.70(9) 2_765 13_545
O3 Tm1 B2 136.13(9) . 13_545
O3 Tm1 B2 60.43(6) 3_675 13_545
O3 Tm1 B2 112.87(6) 5_677 13_545
O3 Tm1 B2 78.44(9) 4_557 13_545
B2 Tm1 B2 92.62(15) 8_765 13_545
B2 Tm1 B2 104.812(10) 14_765 13_545
O3 Tm1 B2 60.43(6) 6_767 9_575
O3 Tm1 B2 112.87(6) 2_765 9_575
O3 Tm1 B2 78.44(9) . 9_575
O3 Tm1 B2 26.38(8) 3_675 9_575
O3 Tm1 B2 118.70(9) 5_677 9_575
O3 Tm1 B2 136.13(9) 4_557 9_575
B2 Tm1 B2 104.812(10) 8_765 9_575
B2 Tm1 B2 92.62(15) 14_765 9_575
B2 Tm1 B2 60.25(12) 13_545 9_575
O3 Tm1 B2 136.12(9) 6_767 7_445
O3 Tm1 B2 78.44(9) 2_765 7_445
O3 Tm1 B2 26.38(9) . 7_445
O3 Tm1 B2 112.87(6) 3_675 7_445
O3 Tm1 B2 60.43(6) 5_677 7_445
O3 Tm1 B2 118.70(9) 4_557 7_445
B2 Tm1 B2 104.812(9) 8_765 7_445
B2 Tm1 B2 60.24(12) 14_765 7_445
B2 Tm1 B2 159.94(17) 13_545 7_445
B2 Tm1 B2 104.811(10) 9_575 7_445
O3 Tm1 B2 112.87(6) 6_767 15_565
O3 Tm1 B2 60.43(6) 2_765 15_565
O3 Tm1 B2 118.70(9) . 15_565
O3 Tm1 B2 136.12(9) 3_675 15_565
O3 Tm1 B2 78.44(9) 5_677 15_565
O3 Tm1 B2 26.38(9) 4_557 15_565
B2 Tm1 B2 60.24(12) 8_765 15_565
B2 Tm1 B2 104.812(9) 14_765 15_565
B2 Tm1 B2 104.811(9) 13_545 15_565
B2 Tm1 B2 159.94(17) 9_575 15_565
B2 Tm1 B2 92.62(15) 7_445 15_565
O3 Al1 O3 99.16(14) . 10_456
O3 Al1 O1 91.58(9) . .
O3 Al1 O1 95.35(7) 10_456 .
O3 Al1 O1 95.35(7) . 9_575
O3 Al1 O1 91.58(9) 10_456 9_575
O1 Al1 O1 169.31(12) . 9_575
O3 Al1 O2 87.21(6) . 9_575
O3 Al1 O2 167.84(11) 10_456 9_575
O1 Al1 O2 94.82(9) . 9_575
O1 Al1 O2 77.44(12) 9_575 9_575
O3 Al1 O2 167.84(11) . .
O3 Al1 O2 87.21(6) 10_456 .
O1 Al1 O2 77.44(12) . .
O1 Al1 O2 94.81(9) 9_575 .
O2 Al1 O2 88.51(6) 9_575 .
O3 Al1 Al1 91.66(6) . 9_575
O3 Al1 Al1 129.88(7) 10_456 9_575
O1 Al1 Al1 133.34(4) . 9_575
O1 Al1 Al1 38.50(7) 9_575 9_575
O2 Al1 Al1 38.94(9) 9_575 9_575
O2 Al1 Al1 92.15(8) . 9_575
O3 Al1 Al1 129.89(7) . 14_764
O3 Al1 Al1 91.66(6) 10_456 14_764
O1 Al1 Al1 38.50(7) . 14_764
O1 Al1 Al1 133.34(4) 9_575 14_764
O2 Al1 Al1 92.15(8) 9_575 14_764
O2 Al1 Al1 38.94(9) . 14_764
Al1 Al1 Al1 117.77(6) 9_575 14_764
B2 O2 Al1 128.94(9) . 14_764
B2 O2 Al1 128.94(9) . .
Al1 O2 Al1 102.11(17) 14_764 .
B1 O1 Al1 128.50(7) . .
B1 O1 Al1 128.50(7) . 14_764
Al1 O1 Al1 103.00(14) . 14_764
B2 O3 Al1 133.26(18) 7_445 .
B2 O3 Tm1 105.41(16) 7_445 .
Al1 O3 Tm1 121.23(10) . .
O1 B1 O1 120.0 3_675 2_765
O1 B1 O1 120.000(2) 3_675 .
O1 B1 O1 120.000(1) 2_765 .
O2 B2 O3 117.70(18) . 13_554
O2 B2 O3 117.70(18) . 12_666
O3 B2 O3 124.6(4) 13_554 12_666
O2 B2 Tm1 79.97(9) . 7_454
O3 B2 Tm1 145.93(15) 13_554 7_454
O3 B2 Tm1 48.21(10) 12_666 7_454
O2 B2 Tm1 79.97(8) . 13_554
O3 B2 Tm1 48.21(10) 13_554 13_554
O3 B2 Tm1 145.93(15) 12_666 13_554
Tm1 B2 Tm1 159.94(17) 7_454 13_554

loop_
_geom_bond_atom_site_label_1
_geom_bond_atom_site_label_2
_geom_bond_distance
_geom_bond_site_symmetry_2
Tm1 O3 2.305(2) 6_767
Tm1 O3 2.305(2) 2_765
Tm1 O3 2.305(2) .
Tm1 O3 2.305(2) 3_675
Tm1 O3 2.305(2) 5_677
Tm1 O3 2.305(2) 4_557
Tm1 B2 2.9806(9) 8_765
Tm1 B2 2.9806(9) 14_765
Tm1 B2 2.9807(9) 13_545
Tm1 B2 2.9807(9) 9_575
Tm1 B2 2.9807(9) 7_445
Tm1 B2 2.9807(9) 15_565
Al1 O3 1.860(2) .
Al1 O3 1.860(2) 10_456
Al1 O1 1.9158(17) .
Al1 O1 1.9158(17) 9_575
Al1 O2 1.928(2) 9_575
Al1 O2 1.928(2) .
Al1 Al1 2.9986(14) 9_575
Al1 Al1 2.9986(14) 14_764
O2 B2 1.370(7) .
O2 Al1 1.928(2) 14_764
O1 B1 1.382(3) .
O1 Al1 1.9158(17) 14_764
O3 B2 1.374(3) 7_445
B1 O1 1.382(3) 3_675
B1 O1 1.382(3) 2_765
B2 O3 1.374(3) 13_554
B2 O3 1.374(3) 12_666
B2 Tm1 2.9807(9) 7_454
B2 Tm1 2.9807(9) 13_554
